data_7154541
loop_
_publ_author_name
'Rasheed, O. K.'
'Hardcastle, I. R.'
'Raftery, J.'
'Quayle, P.'

_publ_section_title
;
 Aryne generation vs. Truce-Smiles and fries rearrangements during the
 Kobayashi fragmentation reaction: a new bi-aryl synthesis.
;
_journal_issue 29
_journal_name_full 'Organic &amp; biomolecular chemistry'
_journal_page_first 8048
_journal_page_last 8052
_journal_paper_doi 10.1039/c5ob01239b
_journal_volume 13
_journal_year 2015
_chemical_formula_sum 'C14 H16 N2 O5 S Si'
_chemical_formula_weight 352.44
_chemical_name_systematic
; 
 ? 
;
_space_group_IT_number 14
_symmetry_cell_setting monoclinic
_symmetry_space_group_name_Hall '-P 2ybc'
_symmetry_space_group_name_H-M 'P 1 21/c 1'
_atom_sites_solution_hydrogens geom
_atom_sites_solution_primary direct
_atom_sites_solution_secondary difmap
_audit_creation_method SHELXL-97
_audit_update_record
;
2015-03-30 deposited with the CCDC.
2015-06-18 downloaded from the CCDC.
;
_cell_angle_alpha 90.00
_cell_angle_beta 111.8790(10)
_cell_angle_gamma 90.00
_cell_formula_units_Z 4
_cell_length_a 13.2148(2)
_cell_length_b 10.9938(2)
_cell_length_c 12.0527(2)
_cell_measurement_reflns_used 9042
_cell_measurement_temperature 100(2)
_cell_measurement_theta_max 72.16
_cell_measurement_theta_min 3.60
_cell_volume 1624.91(5)
_computing_cell_refinement 'Bruker SAINT'
_computing_data_collection 'Bruker APEX2'
_computing_data_reduction 'Bruker SAINT'
_computing_molecular_graphics 'Bruker SHELXTL'
_computing_publication_material 'Bruker SHELXTL'
_computing_structure_refinement 'SHELXL-97 (Sheldrick, 2008)'
_computing_structure_solution 'SHELXS-97 (Sheldrick, 2008)'
_diffrn_ambient_temperature 100(2)
_diffrn_measured_fraction_theta_full 0.997
_diffrn_measured_fraction_theta_max 0.990
_diffrn_measurement_device_type 'Bruker APEX-II CCD'
_diffrn_measurement_method '\f and \w scans'
_diffrn_radiation_monochromator graphite
_diffrn_radiation_source 'fine-focus sealed tube'
_diffrn_radiation_type CuK\a
_diffrn_radiation_wavelength 1.54178
_diffrn_reflns_av_R_equivalents 0.0266
_diffrn_reflns_av_sigmaI/netI 0.0208
_diffrn_reflns_limit_h_max 16
_diffrn_reflns_limit_h_min -16
_diffrn_reflns_limit_k_max 13
_diffrn_reflns_limit_k_min -13
_diffrn_reflns_limit_l_max 14
_diffrn_reflns_limit_l_min -14
_diffrn_reflns_number 15650
_diffrn_reflns_theta_full 66.60
_diffrn_reflns_theta_max 72.15
_diffrn_reflns_theta_min 3.60
_exptl_absorpt_coefficient_mu 2.726
_exptl_absorpt_correction_T_max 0.6695
_exptl_absorpt_correction_T_min 0.553297
_exptl_absorpt_correction_type multi-scan
_exptl_absorpt_process_details SADABS
_exptl_crystal_colour white
_exptl_crystal_density_diffrn 1.441
_exptl_crystal_density_method 'not measured'
_exptl_crystal_description cuboid
_exptl_crystal_F_000 736
_exptl_crystal_size_max 0.29
_exptl_crystal_size_mid 0.19
_exptl_crystal_size_min 0.16
_refine_diff_density_max 0.297
_refine_diff_density_min -0.403
_refine_diff_density_rms 0.061
_refine_ls_extinction_method none
_refine_ls_goodness_of_fit_ref 1.049
_refine_ls_hydrogen_treatment constr
_refine_ls_matrix_type full
_refine_ls_number_parameters 211
_refine_ls_number_reflns 3176
_refine_ls_number_restraints 0
_refine_ls_restrained_S_all 1.049
_refine_ls_R_factor_all 0.0313
_refine_ls_R_factor_gt 0.0289
_refine_ls_shift/su_max 0.001
_refine_ls_shift/su_mean 0.000
_refine_ls_structure_factor_coef Fsqd
_refine_ls_weighting_details 'calc w=1/[\s^2^(Fo^2^)+(0.0470P)^2^+0.5935P] where P=(Fo^2^+2Fc^2^)/3'
_refine_ls_weighting_scheme calc
_refine_ls_wR_factor_gt 0.0791
_refine_ls_wR_factor_ref 0.0807
_reflns_number_gt 2930
_reflns_number_total 3176
_reflns_threshold_expression >2sigma(I)
_cod_data_source_file c5ob01239b2.cif
_cod_data_source_block s3883ma
_cod_depositor_comments
;
The following automatic conversions were performed:

'_symmetry_cell_setting' value 'Monoclinic' changed to 'monoclinic'
according to
/usr/data/users/saulius/crontab/automatic-downloads/rss-feeds/RSC/lib/dictionaries/cif_core.dic
dictionary named 'cif_core.dic' version 2.4.2 from 2011-04-26.

Automatic conversion script
Id: cif_fix_values 3271 2015-04-21 07:52:19Z andrius 

 Adding full bibliography for 7154537--7154542.cif.
;
_cod_original_cell_volume 1624.90(5)
_cod_original_sg_symbol_H-M P2(1)/c
_cod_database_code 7154541

loop_
_symmetry_equiv_pos_as_xyz
'x, y, z'
'-x, y+1/2, -z+1/2'
'-x, -y, -z'
'x, -y-1/2, z-1/2'

loop_
_atom_site_label
_atom_site_type_symbol
_atom_site_fract_x
_atom_site_fract_y
_atom_site_fract_z
_atom_site_U_iso_or_equiv
_atom_site_adp_type
_atom_site_occupancy
_atom_site_symmetry_multiplicity
_atom_site_calc_flag
_atom_site_refinement_flags
C1 C 1.06569(14) 0.27306(16) 1.31857(14) 0.0333(3) Uani 1 1 d .
H1A H 1.1347 0.2281 1.3452 0.050 Uiso 1 1 calc R
H1B H 1.0132 0.2298 1.3440 0.050 Uiso 1 1 calc R
H1C H 1.0782 0.3547 1.3538 0.050 Uiso 1 1 calc R
C2 C 0.99433(12) 0.13015(13) 1.08706(14) 0.0269(3) Uani 1 1 d .
H2A H 0.9520 0.1343 1.0009 0.040 Uiso 1 1 calc R
H2B H 0.9562 0.0785 1.1252 0.040 Uiso 1 1 calc R
H2C H 1.0664 0.0957 1.1009 0.040 Uiso 1 1 calc R
C3 C 1.10184(12) 0.38372(14) 1.10455(14) 0.0276(3) Uani 1 1 d .
H3A H 1.1720 0.3426 1.1228 0.041 Uiso 1 1 calc R
H3B H 1.1135 0.4613 1.1476 0.041 Uiso 1 1 calc R
H3C H 1.0682 0.3988 1.0183 0.041 Uiso 1 1 calc R
C4 C 0.87076(11) 0.35718(12) 1.10459(12) 0.0196(3) Uani 1 1 d .
C5 C 0.80076(11) 0.35047(11) 0.97868(12) 0.0181(3) Uani 1 1 d .
C6 C 0.65888(12) 0.45423(14) 1.03208(14) 0.0278(3) Uani 1 1 d .
H6 H 0.5879 0.4887 1.0067 0.033 Uiso 1 1 calc R
C7 C 0.72719(13) 0.46662(14) 1.14578(14) 0.0305(3) Uani 1 1 d .
H7 H 0.7056 0.5104 1.2012 0.037 Uiso 1 1 calc R
C8 C 0.83276(12) 0.41317(13) 1.18248(13) 0.0251(3) Uani 1 1 d .
H8 H 0.8787 0.4166 1.2646 0.030 Uiso 1 1 calc R
C9 C 0.62654(10) 0.43994(12) 0.70992(12) 0.0204(3) Uani 1 1 d .
C10 C 0.59350(12) 0.56075(13) 0.69596(13) 0.0261(3) Uani 1 1 d .
H10 H 0.5586 0.5951 0.7447 0.031 Uiso 1 1 calc R
C11 C 0.61238(13) 0.63021(14) 0.60987(14) 0.0276(3) Uani 1 1 d .
H11 H 0.5914 0.7133 0.5987 0.033 Uiso 1 1 calc R
C12 C 0.66240(11) 0.57562(13) 0.54068(12) 0.0232(3) Uani 1 1 d .
C13 C 0.69559(12) 0.45538(14) 0.55366(13) 0.0269(3) Uani 1 1 d .
H13 H 0.7298 0.4211 0.5042 0.032 Uiso 1 1 calc R
C14 C 0.67763(12) 0.38636(13) 0.64050(13) 0.0260(3) Uani 1 1 d .
H14 H 0.6999 0.3037 0.6524 0.031 Uiso 1 1 calc R
N1 N 0.69129(9) 0.39111(10) 0.95080(10) 0.0208(2) Uani 1 1 d .
N2 N 0.68155(11) 0.65015(12) 0.44819(11) 0.0294(3) Uani 1 1 d .
O1 O 0.82686(8) 0.31140(9) 0.89842(8) 0.0228(2) Uani 1 1 d .
O2 O 0.60870(9) 0.22655(9) 0.79679(10) 0.0299(2) Uani 1 1 d .
O3 O 0.49524(8) 0.39589(11) 0.81973(10) 0.0327(3) Uani 1 1 d .
O4 O 0.73680(10) 0.60634(12) 0.39643(10) 0.0380(3) Uani 1 1 d .
O5 O 0.64149(12) 0.75162(12) 0.42897(12) 0.0450(3) Uani 1 1 d .
S1 S 0.59573(3) 0.35218(3) 0.81561(3) 0.02270(11) Uani 1 1 d .
Si1 Si 1.01031(3) 0.28570(3) 1.15196(3) 0.01942(11) Uani 1 1 d .

loop_
_atom_site_aniso_label
_atom_site_aniso_U_11
_atom_site_aniso_U_22
_atom_site_aniso_U_33
_atom_site_aniso_U_23
_atom_site_aniso_U_13
_atom_site_aniso_U_12
C1 0.0322(8) 0.0402(9) 0.0218(7) 0.0021(6) 0.0032(6) 0.0034(7)
C2 0.0262(7) 0.0201(7) 0.0315(8) -0.0001(6) 0.0076(6) 0.0012(5)
C3 0.0228(7) 0.0258(7) 0.0338(8) -0.0008(6) 0.0101(6) -0.0038(6)
C4 0.0212(7) 0.0171(6) 0.0200(6) -0.0001(5) 0.0072(6) -0.0027(5)
C5 0.0175(6) 0.0161(6) 0.0217(7) 0.0009(5) 0.0085(5) -0.0011(5)
C6 0.0239(7) 0.0288(7) 0.0352(8) -0.0016(6) 0.0164(7) 0.0043(6)
C7 0.0332(8) 0.0315(8) 0.0319(8) -0.0081(6) 0.0180(7) 0.0013(6)
C8 0.0291(7) 0.0247(7) 0.0220(7) -0.0037(5) 0.0100(6) -0.0031(6)
C9 0.0149(6) 0.0223(7) 0.0200(6) -0.0013(5) 0.0020(5) -0.0002(5)
C10 0.0255(7) 0.0264(7) 0.0269(7) -0.0018(6) 0.0102(6) 0.0060(6)
C11 0.0302(8) 0.0224(7) 0.0289(8) 0.0013(6) 0.0093(6) 0.0068(6)
C12 0.0192(7) 0.0284(7) 0.0179(6) -0.0002(5) 0.0022(5) -0.0013(5)
C13 0.0256(7) 0.0301(8) 0.0253(7) -0.0051(6) 0.0097(6) 0.0036(6)
C14 0.0259(7) 0.0220(7) 0.0285(7) -0.0015(6) 0.0081(6) 0.0048(5)
N1 0.0174(6) 0.0231(6) 0.0227(6) 0.0003(5) 0.0082(5) 0.0009(4)
N2 0.0269(6) 0.0362(7) 0.0196(6) 0.0005(5) 0.0024(5) -0.0046(5)
O1 0.0211(5) 0.0277(5) 0.0197(5) -0.0013(4) 0.0076(4) 0.0036(4)
O2 0.0275(5) 0.0238(5) 0.0329(6) -0.0003(4) 0.0050(5) -0.0069(4)
O3 0.0155(5) 0.0446(7) 0.0371(6) 0.0041(5) 0.0089(5) -0.0002(4)
O4 0.0362(6) 0.0531(7) 0.0276(6) -0.0016(5) 0.0152(5) -0.0043(5)
O5 0.0603(8) 0.0367(7) 0.0370(7) 0.0134(5) 0.0169(6) 0.0078(6)
S1 0.01500(17) 0.02518(19) 0.02561(19) 0.00121(12) 0.00492(14) -0.00213(12)
Si1 0.01841(19) 0.01906(19) 0.01815(19) 0.00004(13) 0.00376(15) -0.00072(13)

loop_
_atom_type_symbol
_atom_type_description
_atom_type_scat_dispersion_real
_atom_type_scat_dispersion_imag
_atom_type_scat_source
C C 0.0181 0.0091 'International Tables Vol C Tables 4.2.6.8 and 6.1.1.4'
H H 0.0000 0.0000 'International Tables Vol C Tables 4.2.6.8 and 6.1.1.4'
N N 0.0311 0.0180 'International Tables Vol C Tables 4.2.6.8 and 6.1.1.4'
O O 0.0492 0.0322 'International Tables Vol C Tables 4.2.6.8 and 6.1.1.4'
Si Si 0.2541 0.3302 'International Tables Vol C Tables 4.2.6.8 and 6.1.1.4'
S S 0.3331 0.5567 'International Tables Vol C Tables 4.2.6.8 and 6.1.1.4'

loop_
_geom_angle_atom_site_label_1
_geom_angle_atom_site_label_2
_geom_angle_atom_site_label_3
_geom_angle
Si1 C1 H1A 109.5
Si1 C1 H1B 109.5
H1A C1 H1B 109.5
Si1 C1 H1C 109.5
H1A C1 H1C 109.5
H1B C1 H1C 109.5
Si1 C2 H2A 109.5
Si1 C2 H2B 109.5
H2A C2 H2B 109.5
Si1 C2 H2C 109.5
H2A C2 H2C 109.5
H2B C2 H2C 109.5
Si1 C3 H3A 109.5
Si1 C3 H3B 109.5
H3A C3 H3B 109.5
Si1 C3 H3C 109.5
H3A C3 H3C 109.5
H3B C3 H3C 109.5
C8 C4 C5 119.09(13)
C8 C4 Si1 123.24(11)
C5 C4 Si1 117.66(10)
O1 C5 N1 118.96(12)
O1 C5 C4 125.95(12)
N1 C5 C4 115.07(11)
C7 C6 N1 120.31(13)
C7 C6 H6 119.8
N1 C6 H6 119.8
C6 C7 C8 119.02(13)
C6 C7 H7 120.5
C8 C7 H7 120.5
C4 C8 C7 122.78(14)
C4 C8 H8 118.6
C7 C8 H8 118.6
C14 C9 C10 122.33(13)
C14 C9 S1 119.93(11)
C10 C9 S1 117.67(11)
C11 C10 C9 118.83(13)
C11 C10 H10 120.6
C9 C10 H10 120.6
C12 C11 C10 118.30(13)
C12 C11 H11 120.8
C10 C11 H11 120.8
C11 C12 C13 123.40(14)
C11 C12 N2 118.02(13)
C13 C12 N2 118.58(13)
C14 C13 C12 118.25(13)
C14 C13 H13 120.9
C12 C13 H13 120.9
C13 C14 C9 118.88(13)
C13 C14 H14 120.6
C9 C14 H14 120.6
C6 N1 C5 122.70(12)
C6 N1 S1 119.07(10)
C5 N1 S1 118.11(9)
O5 N2 O4 124.28(14)
O5 N2 C12 117.76(13)
O4 N2 C12 117.96(13)
O2 S1 O3 120.07(7)
O2 S1 N1 107.86(6)
O3 S1 N1 104.44(6)
O2 S1 C9 110.05(7)
O3 S1 C9 107.98(7)
N1 S1 C9 105.39(6)
C2 Si1 C3 112.84(7)
C2 Si1 C1 108.74(7)
C3 Si1 C1 109.50(8)
C2 Si1 C4 108.11(6)
C3 Si1 C4 109.85(6)
C1 Si1 C4 107.66(7)

loop_
_geom_bond_atom_site_label_1
_geom_bond_atom_site_label_2
_geom_bond_distance
C1 Si1 1.8686(16)
C1 H1A 0.9800
C1 H1B 0.9800
C1 H1C 0.9800
C2 Si1 1.8595(15)
C2 H2A 0.9800
C2 H2B 0.9800
C2 H2C 0.9800
C3 Si1 1.8617(15)
C3 H3A 0.9800
C3 H3B 0.9800
C3 H3C 0.9800
C4 C8 1.3652(19)
C4 C5 1.4553(19)
C4 Si1 1.8867(14)
C5 O1 1.2198(16)
C5 N1 1.4293(17)
C6 C7 1.338(2)
C6 N1 1.3919(18)
C6 H6 0.9500
C7 C8 1.424(2)
C7 H7 0.9500
C8 H8 0.9500
C9 C14 1.387(2)
C9 C10 1.389(2)
C9 S1 1.7624(14)
C10 C11 1.384(2)
C10 H10 0.9500
C11 C12 1.380(2)
C11 H11 0.9500
C12 C13 1.383(2)
C12 N2 1.4793(19)
C13 C14 1.383(2)
C13 H13 0.9500
C14 H14 0.9500
N1 S1 1.7027(12)
N2 O5 1.2194(19)
N2 O4 1.2221(18)
O2 S1 1.4203(11)
O3 S1 1.4304(11)

loop_
_geom_torsion_atom_site_label_1
_geom_torsion_atom_site_label_2
_geom_torsion_atom_site_label_3
_geom_torsion_atom_site_label_4
_geom_torsion
C8 C4 C5 O1 174.27(13)
Si1 C4 C5 O1 -6.33(18)
C8 C4 C5 N1 -7.57(18)
Si1 C4 C5 N1 171.84(9)
N1 C6 C7 C8 -0.7(2)
C5 C4 C8 C7 -0.5(2)
Si1 C4 C8 C7 -179.87(12)
C6 C7 C8 C4 5.0(2)
C14 C9 C10 C11 -0.1(2)
S1 C9 C10 C11 -177.17(11)
C9 C10 C11 C12 0.7(2)
C10 C11 C12 C13 -0.6(2)
C10 C11 C12 N2 179.54(13)
C11 C12 C13 C14 0.0(2)
N2 C12 C13 C14 179.86(13)
C12 C13 C14 C9 0.5(2)
C10 C9 C14 C13 -0.5(2)
S1 C9 C14 C13 176.50(11)
C7 C6 N1 C5 -8.2(2)
C7 C6 N1 S1 167.76(12)
O1 C5 N1 C6 -169.62(13)
C4 C5 N1 C6 12.07(18)
O1 C5 N1 S1 14.43(16)
C4 C5 N1 S1 -163.88(9)
C11 C12 N2 O5 -8.0(2)
C13 C12 N2 O5 172.20(14)
C11 C12 N2 O4 171.73(14)
C13 C12 N2 O4 -8.1(2)
C6 N1 S1 O2 -130.05(11)
C5 N1 S1 O2 46.05(11)
C6 N1 S1 O3 -1.25(12)
C5 N1 S1 O3 174.85(10)
C6 N1 S1 C9 112.42(11)
C5 N1 S1 C9 -71.48(11)
C14 C9 S1 O2 -12.37(13)
C10 C9 S1 O2 164.77(11)
C14 C9 S1 O3 -145.15(12)
C10 C9 S1 O3 31.99(13)
C14 C9 S1 N1 103.67(12)
C10 C9 S1 N1 -79.19(12)
C8 C4 Si1 C2 130.89(12)
C5 C4 Si1 C2 -48.48(12)
C8 C4 Si1 C3 -105.59(13)
C5 C4 Si1 C3 75.03(11)
C8 C4 Si1 C1 13.58(14)
C5 C4 Si1 C1 -165.80(10)
